data_2230665
loop_
_publ_author_name
'Fun, Hoong-Kun'
'Yeap, Chin Sing'
'Siddegowda, M. S.'
'Yathirajan, H. S.'
'Narayana, B.'

_publ_section_title
;
 Cyclobenzaprinium salicylate
;
_journal_coeditor_code HB5897
_journal_issue 7
_journal_name_full 'Acta Crystallographica Section E'
_journal_page_first o1584
_journal_paper_doi 10.1107/S1600536811020642
_journal_volume 67
_journal_year 2011
_chemical_formula_iupac 'C20 H22 N +, C7 H5 O3 -'
_chemical_formula_moiety 'C20 H22 N +, C7 H5 O3 -'
_chemical_formula_sum 'C27 H27 N O3'
_chemical_formula_weight 413.50
_chemical_name_common 'Cyclobenzaprinium salicylate'
_chemical_name_systematic
;
3-(5<i>H</i>-Dibenzo[<i>a</i>,<i>d</i>]cyclohepten-5-ylidene)-
<i>N</i>,<i>N</i>-dimethyl-1-propanaminium 2-hydroxybenzoate
;
_space_group_IT_number 2
_symmetry_cell_setting triclinic
_symmetry_space_group_name_Hall '-P 1'
_symmetry_space_group_name_H-M 'P -1'
_atom_sites_solution_hydrogens geom
_atom_sites_solution_primary direct
_atom_sites_solution_secondary difmap
_audit_creation_method SHELXL-97
_cell_angle_alpha 76.073(2)
_cell_angle_beta 77.3570(10)
_cell_angle_gamma 72.574(2)
_cell_formula_units_Z 2
_cell_length_a 7.4700(8)
_cell_length_b 10.8408(12)
_cell_length_c 14.9724(16)
_cell_measurement_reflns_used 5425
_cell_measurement_temperature 296(2)
_cell_measurement_theta_max 29.51
_cell_measurement_theta_min 2.23
_cell_volume 1108.6(2)
_computing_cell_refinement 'SAINT (Bruker, 2009)'
_computing_data_collection 'APEX2 (Bruker, 2009)'
_computing_data_reduction 'SAINT (Bruker, 2009)'
_computing_molecular_graphics 'SHELXTL (Sheldrick, 2008)'
_computing_publication_material 'SHELXTL (Sheldrick, 2008) and PLATON (Spek, 2009)'
_computing_structure_refinement 'SHELXTL (Sheldrick, 2008)'
_computing_structure_solution 'SHELXTL (Sheldrick, 2008)'
_diffrn_ambient_temperature 296(2)
_diffrn_measured_fraction_theta_full 0.994
_diffrn_measured_fraction_theta_max 0.994
_diffrn_measurement_device_type 'Bruker APEXII DUO CCD'
_diffrn_measurement_method '\f and \w'
_diffrn_radiation_monochromator graphite
_diffrn_radiation_source 'fine-focus sealed tube'
_diffrn_radiation_type MoK\a
_diffrn_radiation_wavelength 0.71073
_diffrn_reflns_av_R_equivalents 0.0281
_diffrn_reflns_av_sigmaI/netI 0.0301
_diffrn_reflns_limit_h_max 10
_diffrn_reflns_limit_h_min -10
_diffrn_reflns_limit_k_max 15
_diffrn_reflns_limit_k_min -15
_diffrn_reflns_limit_l_max 21
_diffrn_reflns_limit_l_min -21
_diffrn_reflns_number 22974
_diffrn_reflns_theta_full 30.05
_diffrn_reflns_theta_max 30.05
_diffrn_reflns_theta_min 2.00
_diffrn_standards_number 0
_exptl_absorpt_coefficient_mu 0.080
_exptl_absorpt_correction_T_max 0.988
_exptl_absorpt_correction_T_min 0.971
_exptl_absorpt_correction_type multi-scan
_exptl_absorpt_process_details '(<i>SADABS</i>; Bruker, 2009)'
_exptl_crystal_colour colourless
_exptl_crystal_density_diffrn 1.239
_exptl_crystal_density_method 'not measured'
_exptl_crystal_description block
_exptl_crystal_F_000 440
_exptl_crystal_size_max 0.37
_exptl_crystal_size_mid 0.21
_exptl_crystal_size_min 0.15
_refine_diff_density_max 0.209
_refine_diff_density_min -0.184
_refine_ls_extinction_method none
_refine_ls_goodness_of_fit_ref 1.039
_refine_ls_hydrogen_treatment constr
_refine_ls_matrix_type full
_refine_ls_number_parameters 280
_refine_ls_number_reflns 6461
_refine_ls_number_restraints 0
_refine_ls_restrained_S_all 1.039
_refine_ls_R_factor_all 0.0764
_refine_ls_R_factor_gt 0.0476
_refine_ls_shift/su_max 0.000
_refine_ls_shift/su_mean 0.000
_refine_ls_structure_factor_coef Fsqd
_refine_ls_weighting_details 'calc w=1/[\s^2^(Fo^2^)+(0.0573P)^2^+0.1470P] where P=(Fo^2^+2Fc^2^)/3'
_refine_ls_weighting_scheme calc
_refine_ls_wR_factor_gt 0.1186
_refine_ls_wR_factor_ref 0.1339
_reflns_number_gt 4411
_reflns_number_total 6461
_reflns_threshold_expression I>2\s(I)
_cod_data_source_file hb5897.cif
_cod_data_source_block I
_cod_database_code 2230665
_cod_database_fobs_code 2230665

loop_
_symmetry_equiv_pos_as_xyz
'x, y, z'
'-x, -y, -z'

loop_
_atom_site_type_symbol
_atom_site_label
_atom_site_fract_x
_atom_site_fract_y
_atom_site_fract_z
_atom_site_U_iso_or_equiv
_atom_site_adp_type
_atom_site_calc_flag
_atom_site_refinement_flags
_atom_site_occupancy
_atom_site_symmetry_multiplicity
_atom_site_disorder_assembly
_atom_site_disorder_group
N N1 -0.33126(15) 0.09099(10) 0.18470(7) 0.0423(2) Uani d . 1 1 . .
H H1N1 -0.2275 0.0547 0.2133 0.051 Uiso d R 1 1 . .
C C1 0.05014(15) 0.33798(12) 0.18708(8) 0.0361(3) Uani d . 1 1 . .
C C2 0.10142(17) 0.26220(14) 0.11781(9) 0.0431(3) Uani d . 1 1 . .
H H2A 0.0675 0.1833 0.1295 0.052 Uiso calc R 1 1 . .
C C3 0.2020(2) 0.30282(17) 0.03200(10) 0.0564(4) Uani d . 1 1 . .
H H3A 0.2353 0.2513 -0.0136 0.068 Uiso calc R 1 1 . .
C C4 0.2527(2) 0.41904(18) 0.01409(11) 0.0640(4) Uani d . 1 1 . .
H H4A 0.3199 0.4464 -0.0437 0.077 Uiso calc R 1 1 . .
C C5 0.2045(2) 0.49480(15) 0.08118(12) 0.0590(4) Uani d . 1 1 . .
H H5A 0.2374 0.5743 0.0677 0.071 Uiso calc R 1 1 . .
C C6 0.10616(17) 0.45507(12) 0.17007(10) 0.0438(3) Uani d . 1 1 . .
C C7 0.0743(2) 0.53280(14) 0.24161(12) 0.0537(4) Uani d . 1 1 . .
H H7A 0.0442 0.6237 0.2222 0.064 Uiso calc R 1 1 . .
C C8 0.0834(2) 0.48787(15) 0.33202(12) 0.0557(4) Uani d . 1 1 . .
H H8A 0.0614 0.5510 0.3684 0.067 Uiso calc R 1 1 . .
C C9 0.12425(18) 0.35065(14) 0.38045(9) 0.0457(3) Uani d . 1 1 . .
C C10 0.2302(2) 0.31229(19) 0.45369(11) 0.0607(4) Uani d . 1 1 . .
H H10A 0.2667 0.3758 0.4723 0.073 Uiso calc R 1 1 . .
C C11 0.2813(2) 0.1843(2) 0.49850(11) 0.0669(5) Uani d . 1 1 . .
H H11A 0.3535 0.1613 0.5462 0.080 Uiso calc R 1 1 . .
C C12 0.2254(2) 0.08934(17) 0.47281(10) 0.0594(4) Uani d . 1 1 . .
H H12A 0.2608 0.0020 0.5028 0.071 Uiso calc R 1 1 . .
C C13 0.11665(18) 0.12385(14) 0.40225(9) 0.0457(3) Uani d . 1 1 . .
H H13A 0.0782 0.0596 0.3857 0.055 Uiso calc R 1 1 . .
C C14 0.06458(16) 0.25355(13) 0.35607(8) 0.0376(3) Uani d . 1 1 . .
C C15 -0.05187(16) 0.28950(11) 0.28004(8) 0.0347(2) Uani d . 1 1 . .
C C16 -0.22561(17) 0.27224(12) 0.29535(9) 0.0392(3) Uani d . 1 1 . .
H H16A -0.2678 0.2322 0.3553 0.047 Uiso calc R 1 1 . .
C C17 -0.36111(17) 0.30986(13) 0.22713(10) 0.0436(3) Uani d . 1 1 . .
H H17A -0.2928 0.3319 0.1650 0.052 Uiso calc R 1 1 . .
H H17B -0.4586 0.3884 0.2404 0.052 Uiso calc R 1 1 . .
C C18 -0.45677(17) 0.20412(13) 0.22789(10) 0.0434(3) Uani d . 1 1 . .
H H18A -0.5051 0.1707 0.2919 0.052 Uiso calc R 1 1 . .
H H18B -0.5648 0.2441 0.1951 0.052 Uiso calc R 1 1 . .
C C19 -0.2757(2) 0.12856(18) 0.08299(10) 0.0621(4) Uani d . 1 1 . .
H H19A -0.1936 0.0531 0.0588 0.093 Uiso calc R 1 1 . .
H H19B -0.2101 0.1962 0.0704 0.093 Uiso calc R 1 1 . .
H H19C -0.3874 0.1608 0.0537 0.093 Uiso calc R 1 1 . .
C C20 -0.4273(3) -0.01685(17) 0.20561(14) 0.0736(5) Uani d . 1 1 . .
H H20A -0.3458 -0.0895 0.1780 0.110 Uiso calc R 1 1 . .
H H20B -0.5440 0.0143 0.1805 0.110 Uiso calc R 1 1 . .
H H20C -0.4540 -0.0450 0.2719 0.110 Uiso calc R 1 1 . .
O O1 -0.05304(14) -0.04235(10) 0.28085(7) 0.0564(3) Uani d . 1 1 . .
O O2 0.10069(17) -0.09085(12) 0.14508(7) 0.0724(4) Uani d . 1 1 . .
O O3 0.42092(17) -0.24876(12) 0.13184(7) 0.0674(3) Uani d . 1 1 . .
H H1O3 0.2980 -0.1850 0.1204 0.101 Uiso d R 1 1 . .
C C21 0.22965(19) -0.23076(12) 0.37511(9) 0.0433(3) Uani d . 1 1 . .
H H21A 0.1221 -0.1879 0.4115 0.052 Uiso calc R 1 1 . .
C C22 0.3758(2) -0.32023(15) 0.41757(11) 0.0570(4) Uani d . 1 1 . .
H H22A 0.3665 -0.3378 0.4821 0.068 Uiso calc R 1 1 . .
C C23 0.5356(2) -0.38335(15) 0.36347(12) 0.0601(4) Uani d . 1 1 . .
H H23A 0.6346 -0.4429 0.3919 0.072 Uiso calc R 1 1 . .
C C24 0.5504(2) -0.35955(14) 0.26882(11) 0.0540(4) Uani d . 1 1 . .
H H24A 0.6591 -0.4028 0.2332 0.065 Uiso calc R 1 1 . .
C C25 0.40337(18) -0.27075(13) 0.22540(9) 0.0429(3) Uani d . 1 1 . .
C C26 0.24146(16) -0.20414(11) 0.27883(8) 0.0356(2) Uani d . 1 1 . .
C C27 0.08451(18) -0.10603(12) 0.23224(9) 0.0420(3) Uani d . 1 1 . .

loop_
_atom_site_aniso_label
_atom_site_aniso_U_11
_atom_site_aniso_U_22
_atom_site_aniso_U_33
_atom_site_aniso_U_12
_atom_site_aniso_U_13
_atom_site_aniso_U_23
N1 0.0371(5) 0.0432(6) 0.0491(6) -0.0090(4) -0.0163(4) -0.0070(5)
C1 0.0256(5) 0.0387(6) 0.0429(6) -0.0071(4) -0.0102(4) -0.0030(5)
C2 0.0332(6) 0.0510(7) 0.0451(7) -0.0094(5) -0.0098(5) -0.0078(6)
C3 0.0451(8) 0.0727(10) 0.0442(7) -0.0068(7) -0.0065(6) -0.0088(7)
C4 0.0516(9) 0.0745(11) 0.0502(9) -0.0140(8) -0.0029(7) 0.0098(8)
C5 0.0463(8) 0.0496(8) 0.0722(10) -0.0172(7) -0.0128(7) 0.0142(7)
C6 0.0316(6) 0.0389(6) 0.0579(8) -0.0086(5) -0.0121(5) 0.0002(5)
C7 0.0446(7) 0.0371(7) 0.0827(11) -0.0119(6) -0.0166(7) -0.0098(7)
C8 0.0485(8) 0.0519(8) 0.0783(11) -0.0163(6) -0.0111(7) -0.0290(7)
C9 0.0358(6) 0.0596(8) 0.0490(7) -0.0170(6) -0.0041(5) -0.0208(6)
C10 0.0550(9) 0.0886(12) 0.0540(9) -0.0301(8) -0.0129(7) -0.0239(8)
C11 0.0573(9) 0.1065(14) 0.0440(8) -0.0310(9) -0.0176(7) -0.0063(8)
C12 0.0522(8) 0.0754(10) 0.0450(8) -0.0196(8) -0.0119(6) 0.0066(7)
C13 0.0402(7) 0.0547(8) 0.0419(7) -0.0172(6) -0.0048(5) -0.0039(6)
C14 0.0284(5) 0.0493(7) 0.0371(6) -0.0126(5) -0.0017(4) -0.0119(5)
C15 0.0297(5) 0.0345(6) 0.0422(6) -0.0094(4) -0.0059(4) -0.0101(5)
C16 0.0330(6) 0.0407(6) 0.0452(7) -0.0120(5) -0.0054(5) -0.0081(5)
C17 0.0306(6) 0.0403(6) 0.0607(8) -0.0071(5) -0.0134(5) -0.0080(6)
C18 0.0264(5) 0.0502(7) 0.0557(7) -0.0107(5) -0.0092(5) -0.0105(6)
C19 0.0550(9) 0.0819(11) 0.0481(8) -0.0085(8) -0.0176(7) -0.0131(7)
C20 0.0793(12) 0.0570(10) 0.1005(14) -0.0321(9) -0.0296(10) -0.0127(9)
O1 0.0484(6) 0.0553(6) 0.0579(6) 0.0085(5) -0.0183(5) -0.0156(5)
O2 0.0730(8) 0.0825(8) 0.0445(6) 0.0097(6) -0.0213(5) -0.0066(5)
O3 0.0636(7) 0.0813(8) 0.0473(6) -0.0044(6) 0.0015(5) -0.0210(5)
C21 0.0460(7) 0.0404(7) 0.0433(7) -0.0075(5) -0.0102(5) -0.0093(5)
C22 0.0682(10) 0.0537(8) 0.0500(8) -0.0087(7) -0.0267(7) -0.0049(6)
C23 0.0536(9) 0.0471(8) 0.0803(11) 0.0029(7) -0.0348(8) -0.0120(7)
C24 0.0399(7) 0.0470(8) 0.0751(10) -0.0003(6) -0.0117(7) -0.0229(7)
C25 0.0418(7) 0.0405(7) 0.0488(7) -0.0107(5) -0.0066(5) -0.0133(5)
C26 0.0357(6) 0.0306(5) 0.0424(6) -0.0084(4) -0.0108(5) -0.0069(5)
C27 0.0438(7) 0.0370(6) 0.0460(7) -0.0069(5) -0.0159(5) -0.0059(5)

loop_
_atom_type_symbol
_atom_type_description
_atom_type_scat_dispersion_real
_atom_type_scat_dispersion_imag
_atom_type_scat_source
C C 0.0033 0.0016 'International Tables Vol C Tables 4.2.6.8 and 6.1.1.4'
H H 0.0000 0.0000 'International Tables Vol C Tables 4.2.6.8 and 6.1.1.4'
N N 0.0061 0.0033 'International Tables Vol C Tables 4.2.6.8 and 6.1.1.4'
O O 0.0106 0.0060 'International Tables Vol C Tables 4.2.6.8 and 6.1.1.4'

loop_
_geom_angle_atom_site_label_1
_geom_angle_atom_site_label_2
_geom_angle_atom_site_label_3
_geom_angle_site_symmetry_1
_geom_angle_site_symmetry_3
_geom_angle
_geom_angle_publ_flag
C19 N1 C20 . . 110.16(12) ?
C19 N1 C18 . . 112.70(11) ?
C20 N1 C18 . . 109.75(12) ?
C19 N1 H1N1 . . 110.9 ?
C20 N1 H1N1 . . 103.5 ?
C18 N1 H1N1 . . 109.5 ?
C2 C1 C6 . . 119.35(12) ?
C2 C1 C15 . . 119.75(11) ?
C6 C1 C15 . . 120.77(11) ?
C3 C2 C1 . . 120.88(14) ?
C3 C2 H2A . . 119.6 ?
C1 C2 H2A . . 119.6 ?
C4 C3 C2 . . 120.01(15) ?
C4 C3 H3A . . 120.0 ?
C2 C3 H3A . . 120.0 ?
C5 C4 C3 . . 120.11(14) ?
C5 C4 H4A . . 119.9 ?
C3 C4 H4A . . 119.9 ?
C4 C5 C6 . . 121.47(15) ?
C4 C5 H5A . . 119.3 ?
C6 C5 H5A . . 119.3 ?
C1 C6 C5 . . 118.11(13) ?
C1 C6 C7 . . 122.59(12) ?
C5 C6 C7 . . 119.24(13) ?
C8 C7 C6 . . 127.09(13) ?
C8 C7 H7A . . 116.5 ?
C6 C7 H7A . . 116.5 ?
C7 C8 C9 . . 127.38(13) ?
C7 C8 H8A . . 116.3 ?
C9 C8 H8A . . 116.3 ?
C10 C9 C14 . . 117.85(14) ?
C10 C9 C8 . . 119.14(13) ?
C14 C9 C8 . . 123.00(12) ?
C11 C10 C9 . . 121.92(15) ?
C11 C10 H10A . . 119.0 ?
C9 C10 H10A . . 119.0 ?
C10 C11 C12 . . 119.78(14) ?
C10 C11 H11A . . 120.1 ?
C12 C11 H11A . . 120.1 ?
C11 C12 C13 . . 120.04(15) ?
C11 C12 H12A . . 120.0 ?
C13 C12 H12A . . 120.0 ?
C12 C13 C14 . . 120.62(14) ?
C12 C13 H13A . . 119.7 ?
C14 C13 H13A . . 119.7 ?
C13 C14 C9 . . 119.76(12) ?
C13 C14 C15 . . 120.17(11) ?
C9 C14 C15 . . 120.06(11) ?
C16 C15 C1 . . 124.75(11) ?
C16 C15 C14 . . 121.83(11) ?
C1 C15 C14 . . 113.33(9) ?
C15 C16 C17 . . 127.45(12) ?
C15 C16 H16A . . 116.3 ?
C17 C16 H16A . . 116.3 ?
C16 C17 C18 . . 114.56(11) ?
C16 C17 H17A . . 108.6 ?
C18 C17 H17A . . 108.6 ?
C16 C17 H17B . . 108.6 ?
C18 C17 H17B . . 108.6 ?
H17A C17 H17B . . 107.6 ?
N1 C18 C17 . . 114.71(10) ?
N1 C18 H18A . . 108.6 ?
C17 C18 H18A . . 108.6 ?
N1 C18 H18B . . 108.6 ?
C17 C18 H18B . . 108.6 ?
H18A C18 H18B . . 107.6 ?
N1 C19 H19A . . 109.5 ?
N1 C19 H19B . . 109.5 ?
H19A C19 H19B . . 109.5 ?
N1 C19 H19C . . 109.5 ?
H19A C19 H19C . . 109.5 ?
H19B C19 H19C . . 109.5 ?
N1 C20 H20A . . 109.5 ?
N1 C20 H20B . . 109.5 ?
H20A C20 H20B . . 109.5 ?
N1 C20 H20C . . 109.5 ?
H20A C20 H20C . . 109.5 ?
H20B C20 H20C . . 109.5 ?
C25 O3 H1O3 . . 102.1 ?
C22 C21 C26 . . 120.81(13) ?
C22 C21 H21A . . 119.6 ?
C26 C21 H21A . . 119.6 ?
C23 C22 C21 . . 119.49(14) ?
C23 C22 H22A . . 120.3 ?
C21 C22 H22A . . 120.3 ?
C24 C23 C22 . . 120.90(13) ?
C24 C23 H23A . . 119.5 ?
C22 C23 H23A . . 119.5 ?
C23 C24 C25 . . 120.11(13) ?
C23 C24 H24A . . 119.9 ?
C25 C24 H24A . . 119.9 ?
O3 C25 C24 . . 119.13(12) ?
O3 C25 C26 . . 120.96(12) ?
C24 C25 C26 . . 119.91(12) ?
C21 C26 C25 . . 118.77(11) ?
C21 C26 C27 . . 121.09(11) ?
C25 C26 C27 . . 120.13(11) ?
O1 C27 O2 . . 123.33(12) ?
O1 C27 C26 . . 118.89(11) ?
O2 C27 C26 . . 117.77(12) ?

loop_
_geom_bond_atom_site_label_1
_geom_bond_atom_site_label_2
_geom_bond_site_symmetry_2
_geom_bond_distance
_geom_bond_publ_flag
N1 C19 . 1.4775(18) ?
N1 C20 . 1.4855(19) ?
N1 C18 . 1.4930(17) ?
N1 H1N1 . 0.9057 ?
C1 C2 . 1.3947(18) ?
C1 C6 . 1.4026(17) ?
C1 C15 . 1.4892(17) ?
C2 C3 . 1.3828(19) ?
C2 H2A . 0.9300 ?
C3 C4 . 1.372(2) ?
C3 H3A . 0.9300 ?
C4 C5 . 1.369(2) ?
C4 H4A . 0.9300 ?
C5 C6 . 1.408(2) ?
C5 H5A . 0.9300 ?
C6 C7 . 1.455(2) ?
C7 C8 . 1.333(2) ?
C7 H7A . 0.9300 ?
C8 C9 . 1.462(2) ?
C8 H8A . 0.9300 ?
C9 C10 . 1.4017(19) ?
C9 C14 . 1.4061(18) ?
C10 C11 . 1.367(3) ?
C10 H10A . 0.9300 ?
C11 C12 . 1.378(2) ?
C11 H11A . 0.9300 ?
C12 C13 . 1.3855(19) ?
C12 H12A . 0.9300 ?
C13 C14 . 1.3887(19) ?
C13 H13A . 0.9300 ?
C14 C15 . 1.4904(16) ?
C15 C16 . 1.3291(16) ?
C16 C17 . 1.4963(17) ?
C16 H16A . 0.9300 ?
C17 C18 . 1.5184(18) ?
C17 H17A . 0.9700 ?
C17 H17B . 0.9700 ?
C18 H18A . 0.9700 ?
C18 H18B . 0.9700 ?
C19 H19A . 0.9600 ?
C19 H19B . 0.9600 ?
C19 H19C . 0.9600 ?
C20 H20A . 0.9600 ?
C20 H20B . 0.9600 ?
C20 H20C . 0.9600 ?
O1 C27 . 1.2457(16) ?
O2 C27 . 1.2586(16) ?
O3 C25 . 1.3468(16) ?
O3 H1O3 . 0.9910 ?
C21 C22 . 1.3819(18) ?
C21 C26 . 1.3888(17) ?
C21 H21A . 0.9300 ?
C22 C23 . 1.380(2) ?
C22 H22A . 0.9300 ?
C23 C24 . 1.364(2) ?
C23 H23A . 0.9300 ?
C24 C25 . 1.3907(19) ?
C24 H24A . 0.9300 ?
C25 C26 . 1.3984(17) ?
C26 C27 . 1.4988(16) ?

loop_
_geom_hbond_atom_site_label_D
_geom_hbond_atom_site_label_H
_geom_hbond_atom_site_label_A
_geom_hbond_site_symmetry_A
_geom_hbond_distance_DH
_geom_hbond_distance_HA
_geom_hbond_distance_DA
_geom_hbond_angle_DHA
_geom_hbond_publ_flag
N1 H1N1 O1 . 0.91 1.75 2.6439(16) 167 yes
O3 H1O3 O2 . 0.99 1.55 2.4890(19) 157 yes

loop_
_geom_torsion_atom_site_label_1
_geom_torsion_atom_site_label_2
_geom_torsion_atom_site_label_3
_geom_torsion_atom_site_label_4
_geom_torsion_site_symmetry_1
_geom_torsion_site_symmetry_2
_geom_torsion_site_symmetry_3
_geom_torsion_site_symmetry_4
_geom_torsion
_geom_torsion_publ_flag
C6 C1 C2 C3 . . . . -1.77(17) ?
C15 C1 C2 C3 . . . . -177.74(11) ?
C1 C2 C3 C4 . . . . 0.0(2) ?
C2 C3 C4 C5 . . . . 0.2(2) ?
C3 C4 C5 C6 . . . . 1.3(2) ?
C2 C1 C6 C5 . . . . 3.19(17) ?
C15 C1 C6 C5 . . . . 179.12(11) ?
C2 C1 C6 C7 . . . . -173.92(11) ?
C15 C1 C6 C7 . . . . 2.01(17) ?
C4 C5 C6 C1 . . . . -3.0(2) ?
C4 C5 C6 C7 . . . . 174.19(13) ?
C1 C6 C7 C8 . . . . 36.3(2) ?
C5 C6 C7 C8 . . . . -140.80(16) ?
C6 C7 C8 C9 . . . . -1.2(2) ?
C7 C8 C9 C10 . . . . 144.17(16) ?
C7 C8 C9 C14 . . . . -34.8(2) ?
C14 C9 C10 C11 . . . . 2.4(2) ?
C8 C9 C10 C11 . . . . -176.58(15) ?
C9 C10 C11 C12 . . . . -1.1(3) ?
C10 C11 C12 C13 . . . . -0.5(2) ?
C11 C12 C13 C14 . . . . 0.7(2) ?
C12 C13 C14 C9 . . . . 0.62(19) ?
C12 C13 C14 C15 . . . . 179.78(12) ?
C10 C9 C14 C13 . . . . -2.13(18) ?
C8 C9 C14 C13 . . . . 176.83(12) ?
C10 C9 C14 C15 . . . . 178.71(12) ?
C8 C9 C14 C15 . . . . -2.33(19) ?
C2 C1 C15 C16 . . . . -65.12(16) ?
C6 C1 C15 C16 . . . . 118.97(14) ?
C2 C1 C15 C14 . . . . 111.50(12) ?
C6 C1 C15 C14 . . . . -64.41(14) ?
C13 C14 C15 C16 . . . . 61.58(16) ?
C9 C14 C15 C16 . . . . -119.26(14) ?
C13 C14 C15 C1 . . . . -115.15(12) ?
C9 C14 C15 C1 . . . . 64.01(14) ?
C1 C15 C16 C17 . . . . -7.0(2) ?
C14 C15 C16 C17 . . . . 176.69(11) ?
C15 C16 C17 C18 . . . . 134.27(14) ?
C19 N1 C18 C17 . . . . -67.76(14) ?
C20 N1 C18 C17 . . . . 169.07(12) ?
C16 C17 C18 N1 . . . . -73.67(15) ?
C26 C21 C22 C23 . . . . 0.3(2) ?
C21 C22 C23 C24 . . . . -0.6(2) ?
C22 C23 C24 C25 . . . . 0.0(2) ?
C23 C24 C25 O3 . . . . -179.97(14) ?
C23 C24 C25 C26 . . . . 1.1(2) ?
C22 C21 C26 C25 . . . . 0.73(19) ?
C22 C21 C26 C27 . . . . -179.26(13) ?
O3 C25 C26 C21 . . . . 179.66(12) ?
C24 C25 C26 C21 . . . . -1.40(19) ?
O3 C25 C26 C27 . . . . -0.35(19) ?
C24 C25 C26 C27 . . . . 178.59(12) ?
C21 C26 C27 O1 . . . . 4.18(19) ?
C25 C26 C27 O1 . . . . -175.80(12) ?
C21 C26 C27 O2 . . . . -176.97(13) ?
C25 C26 C27 O2 . . . . 3.04(19) ?

loop_
_cod_related_entry_id
_cod_related_entry_database
_cod_related_entry_code
1 ChemSpider 30656769
